data_4504812
loop_
_publ_author_name
'Li, Yu'
'Jiang, Long'
'Feng, Xiao-Long'
'Lu, Tong-Bu'

_publ_section_title
;
 Formation of a Decameric Water Ring in a Cryptand&#x2212;Phthalic Acid
 Supramolecular Adduct
;
_journal_issue 5
_journal_name_full 'Crystal Growth &amp; Design'
_journal_page_first 1074
_journal_paper_doi 10.1021/cg0600445
_journal_volume 6
_journal_year 2006
_chemical_formula_sum 'C68 H99.33 N8 O26.67'
_chemical_formula_weight 1455.57
_chemical_name_systematic
; 
 ? 
;
_space_group_IT_number 15
_symmetry_cell_setting monoclinic
_symmetry_space_group_name_Hall '-C 2yc'
_symmetry_space_group_name_H-M 'C 1 2/c 1'
_atom_sites_solution_hydrogens geom
_atom_sites_solution_primary direct
_atom_sites_solution_secondary difmap
_audit_creation_method SHELXL-97
_cell_angle_alpha 90.00
_cell_angle_beta 91.327(2)
_cell_angle_gamma 90.00
_cell_formula_units_Z 4
_cell_length_a 20.714(2)
_cell_length_b 18.508(2)
_cell_length_c 19.115(2)
_cell_measurement_reflns_used 5641
_cell_measurement_temperature 100(2)
_cell_measurement_theta_max 27.05
_cell_measurement_theta_min 2.45
_cell_volume 7326.2(13)
_computing_cell_refinement 'Bruker SMART'
_computing_data_collection 'Bruker SMART'
_computing_data_reduction 'Bruker SAINT'
_computing_molecular_graphics 'Bruker SHELXTL'
_computing_publication_material 'Bruker SHELXTL'
_computing_structure_refinement 'SHELXL-97 (Sheldrick, 1997)'
_computing_structure_solution 'SHELXS-97 (Sheldrick, 1990)'
_diffrn_ambient_temperature 100(2)
_diffrn_measured_fraction_theta_full 0.982
_diffrn_measured_fraction_theta_max 0.982
_diffrn_measurement_device_type 'CCD area detector'
_diffrn_measurement_method 'phi and omega scans'
_diffrn_radiation_monochromator graphite
_diffrn_radiation_source 'fine-focus sealed tube'
_diffrn_radiation_type MoK\a
_diffrn_radiation_wavelength 0.71073
_diffrn_reflns_av_R_equivalents 0.0254
_diffrn_reflns_av_sigmaI/netI 0.0292
_diffrn_reflns_limit_h_max 26
_diffrn_reflns_limit_h_min -17
_diffrn_reflns_limit_k_max 21
_diffrn_reflns_limit_k_min -23
_diffrn_reflns_limit_l_max 24
_diffrn_reflns_limit_l_min -24
_diffrn_reflns_number 23741
_diffrn_reflns_theta_full 27.11
_diffrn_reflns_theta_max 27.11
_diffrn_reflns_theta_min 2.13
_diffrn_standards_decay_% 0
_diffrn_standards_interval_count 0
_diffrn_standards_interval_time 0
_diffrn_standards_number 0
_exptl_absorpt_coefficient_mu 0.102
_exptl_absorpt_correction_T_max 0.9575
_exptl_absorpt_correction_T_min 0.9517
_exptl_absorpt_correction_type multi-scan
_exptl_absorpt_process_details 'SADABS (Sheldrick, 1996)'
_exptl_crystal_colour colorless
_exptl_crystal_density_diffrn 1.320
_exptl_crystal_density_method 'not measured'
_exptl_crystal_description block
_exptl_crystal_F_000 3107
_exptl_crystal_size_max 0.49
_exptl_crystal_size_mid 0.45
_exptl_crystal_size_min 0.43
_refine_diff_density_max 0.695
_refine_diff_density_min -0.262
_refine_diff_density_rms 0.048
_refine_ls_extinction_method none
_refine_ls_goodness_of_fit_ref 1.031
_refine_ls_hydrogen_treatment constr
_refine_ls_matrix_type full
_refine_ls_number_parameters 470
_refine_ls_number_reflns 7954
_refine_ls_number_restraints 0
_refine_ls_restrained_S_all 1.031
_refine_ls_R_factor_all 0.0564
_refine_ls_R_factor_gt 0.0401
_refine_ls_shift/su_max 0.000
_refine_ls_shift/su_mean 0.000
_refine_ls_structure_factor_coef Fsqd
_refine_ls_weighting_details 'calc w=1/[\s^2^(Fo^2^)+(0.0552P)^2^+5.6924P] where P=(Fo^2^+2Fc^2^)/3'
_refine_ls_weighting_scheme calc
_refine_ls_wR_factor_gt 0.1005
_refine_ls_wR_factor_ref 0.1112
_reflns_number_gt 6175
_reflns_number_total 7954
_reflns_threshold_expression >2sigma(I)
_cod_data_source_file cg0600445si20060314_022356.cif
_cod_data_source_block '[H6L][(PA)(HPA)]2.(H2O)10.66'
_cod_depositor_comments
;
The following automatic conversions were performed:

'_symmetry_cell_setting' value 'Monoclinic' changed to 'monoclinic'
according to /home/saulius/struct/CIF-dictionaries/cif_core.dic
dictionary named 'cif_core.dic' version 2.4.1 from 2010-06-29.

Automatic conversion script
Id: cif_fix_values 1715 2011-07-08 13:25:40Z adriana 
;
_cod_original_cell_volume 7326.4(15)
_cod_original_sg_symbol_H-M C2/c
_cod_database_code 4504812

loop_
_symmetry_equiv_pos_as_xyz
'x, y, z'
'-x, y, -z+1/2'
'x+1/2, y+1/2, z'
'-x+1/2, y+1/2, -z+1/2'
'-x, -y, -z'
'x, -y, z-1/2'
'-x+1/2, -y+1/2, -z'
'x+1/2, -y+1/2, z-1/2'

loop_
_atom_site_label
_atom_site_type_symbol
_atom_site_fract_x
_atom_site_fract_y
_atom_site_fract_z
_atom_site_U_iso_or_equiv
_atom_site_adp_type
_atom_site_occupancy
_atom_site_symmetry_multiplicity
_atom_site_calc_flag
_atom_site_refinement_flags
C1 C 0.26238(7) 0.30924(8) 0.36678(7) 0.0186(3) Uani 1 1 d .
H1A H 0.2803 0.2661 0.3910 0.022 Uiso 1 1 calc R
H1B H 0.2148 0.3076 0.3704 0.022 Uiso 1 1 calc R
C2 C 0.28758(7) 0.37652(8) 0.40348(7) 0.0183(3) Uani 1 1 d .
H2A H 0.2667 0.4198 0.3825 0.022 Uiso 1 1 calc R
H2B H 0.2765 0.3747 0.4536 0.022 Uiso 1 1 calc R
C3 C 0.27580(7) 0.23120(8) 0.26683(7) 0.0187(3) Uani 1 1 d .
H3A H 0.2745 0.2310 0.2150 0.022 Uiso 1 1 calc R
H3B H 0.2354 0.2088 0.2830 0.022 Uiso 1 1 calc R
C4 C 0.33329(7) 0.18667(8) 0.29307(7) 0.0191(3) Uani 1 1 d .
H4A H 0.3733 0.2039 0.2711 0.023 Uiso 1 1 calc R
H4B H 0.3386 0.1919 0.3444 0.023 Uiso 1 1 calc R
C5 C 0.74711(7) 0.36315(8) 0.32447(7) 0.0193(3) Uani 1 1 d .
H5A H 0.7560 0.3179 0.3506 0.023 Uiso 1 1 calc R
H5B H 0.7742 0.4018 0.3457 0.023 Uiso 1 1 calc R
C6 C 0.76550(7) 0.35292(8) 0.24849(7) 0.0193(3) Uani 1 1 d .
H6A H 0.7672 0.4009 0.2256 0.023 Uiso 1 1 calc R
H6B H 0.8093 0.3317 0.2473 0.023 Uiso 1 1 calc R
C7 C 0.38927(7) 0.43825(8) 0.44430(7) 0.0196(3) Uani 1 1 d .
H7A H 0.3788 0.4279 0.4936 0.024 Uiso 1 1 calc R
H7B H 0.3721 0.4867 0.4321 0.024 Uiso 1 1 calc R
C8 C 0.46129(7) 0.43686(8) 0.43562(7) 0.0182(3) Uani 1 1 d .
C9 C 0.50086(7) 0.40014(8) 0.48318(7) 0.0193(3) Uani 1 1 d .
H9 H 0.4829 0.3790 0.5236 0.023 Uiso 1 1 calc R
C10 C 0.56655(7) 0.39414(8) 0.47185(7) 0.0196(3) Uani 1 1 d .
H10 H 0.5932 0.3688 0.5047 0.024 Uiso 1 1 calc R
C11 C 0.59397(7) 0.42482(8) 0.41303(7) 0.0178(3) Uani 1 1 d .
C12 C 0.55424(7) 0.46362(8) 0.36650(8) 0.0231(3) Uani 1 1 d .
H12 H 0.5724 0.4863 0.3269 0.028 Uiso 1 1 calc R
C13 C 0.48867(7) 0.46925(8) 0.37759(8) 0.0229(3) Uani 1 1 d .
H13 H 0.4621 0.4954 0.3453 0.027 Uiso 1 1 calc R
C14 C 0.66505(7) 0.41579(8) 0.40103(7) 0.0199(3) Uani 1 1 d .
H14A H 0.6864 0.4636 0.4039 0.024 Uiso 1 1 calc R
H14B H 0.6841 0.3848 0.4383 0.024 Uiso 1 1 calc R
C15 C 0.36996(7) 0.05706(8) 0.30382(7) 0.0200(3) Uani 1 1 d .
H15A H 0.3544 0.0074 0.2940 0.024 Uiso 1 1 calc R
H15B H 0.3726 0.0630 0.3553 0.024 Uiso 1 1 calc R
C16 C 0.43693(7) 0.06499(7) 0.27521(7) 0.0178(3) Uani 1 1 d .
C17 C 0.44754(7) 0.06572(8) 0.20341(7) 0.0211(3) Uani 1 1 d .
H17 H 0.4119 0.0661 0.1712 0.025 Uiso 1 1 calc R
C18 C 0.48987(7) 0.06584(8) 0.32113(7) 0.0194(3) Uani 1 1 d .
H18 H 0.4832 0.0665 0.3701 0.023 Uiso 1 1 calc R
C19 C 0.25717(7) 0.57411(8) 0.39251(7) 0.0174(3) Uani 1 1 d .
C20 C 0.30941(7) 0.62123(8) 0.36261(7) 0.0177(3) Uani 1 1 d .
C21 C 0.32757(7) 0.68475(8) 0.39725(8) 0.0216(3) Uani 1 1 d .
H21 H 0.3066 0.6981 0.4390 0.026 Uiso 1 1 calc R
C22 C 0.37581(8) 0.72856(9) 0.37138(8) 0.0275(3) Uani 1 1 d .
H22 H 0.3877 0.7717 0.3953 0.033 Uiso 1 1 calc R
C23 C 0.40683(8) 0.70919(9) 0.31040(9) 0.0305(4) Uani 1 1 d .
H23 H 0.4402 0.7389 0.2929 0.037 Uiso 1 1 calc R
C24 C 0.38914(8) 0.64676(9) 0.27515(8) 0.0245(3) Uani 1 1 d .
H24 H 0.4102 0.6339 0.2333 0.029 Uiso 1 1 calc R
C25 C 0.34041(7) 0.60242(8) 0.30067(7) 0.0180(3) Uani 1 1 d .
C26 C 0.32517(7) 0.53412(8) 0.26027(7) 0.0164(3) Uani 1 1 d .
C27 C 0.38200(8) 0.77057(8) 0.60012(8) 0.0230(3) Uani 1 1 d .
C28 C 0.42400(7) 0.81652(8) 0.55389(7) 0.0196(3) Uani 1 1 d .
C29 C 0.38983(8) 0.86940(8) 0.51587(8) 0.0236(3) Uani 1 1 d .
H29 H 0.3443 0.8723 0.5199 0.028 Uiso 1 1 calc R
C30 C 0.42082(8) 0.91760(9) 0.47249(8) 0.0277(4) Uani 1 1 d .
H30 H 0.3968 0.9539 0.4482 0.033 Uiso 1 1 calc R
C31 C 0.48698(8) 0.91266(8) 0.46467(8) 0.0268(3) Uani 1 1 d .
H31 H 0.5087 0.9455 0.4351 0.032 Uiso 1 1 calc R
C32 C 0.52126(8) 0.85940(8) 0.50037(8) 0.0224(3) Uani 1 1 d .
H32 H 0.5664 0.8553 0.4937 0.027 Uiso 1 1 calc R
C33 C 0.49142(7) 0.81149(8) 0.54593(7) 0.0191(3) Uani 1 1 d .
C34 C 0.53700(7) 0.75976(8) 0.58334(7) 0.0204(3) Uani 1 1 d .
N1 N 0.27936(6) 0.30620(6) 0.29194(6) 0.0171(2) Uani 1 1 d .
N2 N 0.35892(6) 0.38223(6) 0.39708(6) 0.0161(2) Uani 1 1 d .
H2C H 0.3682 0.3932 0.3515 0.019 Uiso 1 1 calc R
H2D H 0.3771 0.3380 0.4073 0.019 Uiso 1 1 calc R
N3 N 0.32159(6) 0.10945(6) 0.27464(6) 0.0173(2) Uani 1 1 d .
H3C H 0.3207 0.1053 0.2267 0.021 Uiso 1 1 calc R
H3D H 0.2815 0.0966 0.2901 0.021 Uiso 1 1 calc R
N4 N 0.67765(6) 0.38260(7) 0.33107(6) 0.0171(2) Uani 1 1 d .
H4C H 0.6527 0.3418 0.3254 0.021 Uiso 1 1 calc R
H4D H 0.6660 0.4147 0.2963 0.021 Uiso 1 1 calc R
O1 O 0.26058(5) 0.56107(6) 0.45645(5) 0.0233(2) Uani 1 1 d .
O2 O 0.21379(5) 0.55048(6) 0.35021(5) 0.0222(2) Uani 1 1 d .
O3 O 0.34860(5) 0.47587(5) 0.28243(5) 0.0203(2) Uani 1 1 d .
O4 O 0.29270(5) 0.53949(5) 0.20373(5) 0.0202(2) Uani 1 1 d .
O5 O 0.52281(5) 0.73327(6) 0.64245(5) 0.0260(2) Uani 1 1 d .
O6 O 0.58979(5) 0.74665(6) 0.55547(6) 0.0244(2) Uani 1 1 d .
O7 O 0.40769(5) 0.74065(6) 0.65606(5) 0.0252(2) Uani 1 1 d .
H7 H 0.4479 0.7385 0.6521 0.038 Uiso 1 1 calc R
O8 O 0.32461(6) 0.76367(7) 0.58580(7) 0.0348(3) Uani 1 1 d .
O9 O 0.39768(7) 0.27980(7) 0.58846(7) 0.0405(3) Uani 1 1 d .
H9B H 0.4029 0.2672 0.5452 0.061 Uiso 1 1 d R
H9A H 0.4094 0.2528 0.6229 0.061 Uiso 1 1 d R
O10 O 0.19546(6) 0.45944(7) 0.53475(6) 0.0308(3) Uani 1 1 d .
H10B H 0.2191 0.4224 0.5432 0.046 Uiso 1 1 d R
H10A H 0.2217 0.4890 0.5165 0.046 Uiso 1 1 d R
O11 O 0.13623(6) 0.44229(7) 0.40039(6) 0.0326(3) Uani 1 1 d .
H11A H 0.1570 0.4784 0.3841 0.049 Uiso 1 1 d R
H11B H 0.1494 0.4358 0.4425 0.049 Uiso 1 1 d R
O12 O 0.06984(8) 0.34210(8) 0.32520(8) 0.0531(4) Uani 1 1 d .
H12B H 0.0921 0.3753 0.3467 0.080 Uiso 1 1 d R
H12A H 0.0295 0.3514 0.3325 0.080 Uiso 1 1 d R
O13 O 0.29193(6) 0.63138(6) 0.09124(6) 0.0311(3) Uani 1 1 d .
H13A H 0.3200 0.6656 0.0916 0.047 Uiso 1 1 d R
H13B H 0.3039 0.6038 0.1254 0.047 Uiso 1 1 d R
O14 O 0.06241(18) 0.38825(18) 0.19112(17) 0.0300(8) Uani 0.33 1 d P
H14D H 0.0759 0.3699 0.2306 0.045 Uiso 0.33 1 d PR
H14C H 0.0462 0.4300 0.2001 0.045 Uiso 0.33 1 d PR

loop_
_atom_site_aniso_label
_atom_site_aniso_U_11
_atom_site_aniso_U_22
_atom_site_aniso_U_33
_atom_site_aniso_U_23
_atom_site_aniso_U_13
_atom_site_aniso_U_12
C1 0.0178(7) 0.0201(7) 0.0181(7) -0.0010(5) 0.0034(5) -0.0014(6)
C2 0.0152(7) 0.0211(7) 0.0187(6) -0.0015(5) 0.0024(5) 0.0020(6)
C3 0.0184(7) 0.0179(7) 0.0198(7) -0.0024(5) 0.0005(5) -0.0016(6)
C4 0.0182(7) 0.0183(7) 0.0208(7) -0.0034(5) 0.0007(5) -0.0023(6)
C5 0.0157(7) 0.0223(7) 0.0200(7) 0.0008(6) -0.0010(5) 0.0002(6)
C6 0.0163(7) 0.0206(7) 0.0211(7) 0.0010(5) 0.0015(5) -0.0007(6)
C7 0.0196(7) 0.0202(7) 0.0191(7) -0.0044(5) 0.0012(5) 0.0001(6)
C8 0.0195(7) 0.0171(7) 0.0180(6) -0.0043(5) 0.0007(5) -0.0002(6)
C9 0.0221(7) 0.0194(7) 0.0163(6) -0.0006(5) 0.0016(5) -0.0024(6)
C10 0.0219(7) 0.0200(7) 0.0167(6) 0.0002(5) -0.0016(5) 0.0011(6)
C11 0.0185(7) 0.0180(7) 0.0169(6) -0.0023(5) 0.0000(5) -0.0023(6)
C12 0.0234(8) 0.0262(8) 0.0197(7) 0.0053(6) 0.0018(6) -0.0016(6)
C13 0.0223(8) 0.0248(8) 0.0214(7) 0.0051(6) -0.0020(6) 0.0028(6)
C14 0.0207(7) 0.0247(8) 0.0144(6) -0.0008(5) 0.0007(5) -0.0009(6)
C15 0.0190(7) 0.0193(7) 0.0216(7) 0.0038(5) 0.0023(6) 0.0000(6)
C16 0.0194(7) 0.0134(7) 0.0205(7) 0.0002(5) 0.0015(5) -0.0004(5)
C17 0.0198(7) 0.0238(8) 0.0195(7) 0.0016(6) -0.0029(6) -0.0023(6)
C18 0.0235(8) 0.0202(7) 0.0147(6) -0.0003(5) 0.0014(5) 0.0023(6)
C19 0.0184(7) 0.0156(7) 0.0182(6) -0.0012(5) 0.0007(5) 0.0056(5)
C20 0.0172(7) 0.0181(7) 0.0176(6) 0.0015(5) -0.0024(5) 0.0040(5)
C21 0.0240(8) 0.0208(7) 0.0198(7) -0.0014(6) -0.0039(6) 0.0053(6)
C22 0.0322(9) 0.0192(8) 0.0308(8) -0.0033(6) -0.0066(7) -0.0021(7)
C23 0.0288(9) 0.0260(8) 0.0367(9) 0.0014(7) 0.0024(7) -0.0096(7)
C24 0.0235(8) 0.0245(8) 0.0257(7) 0.0008(6) 0.0049(6) -0.0012(6)
C25 0.0167(7) 0.0172(7) 0.0201(7) 0.0017(5) -0.0017(5) 0.0019(5)
C26 0.0135(7) 0.0192(7) 0.0167(6) 0.0010(5) 0.0055(5) 0.0007(5)
C27 0.0259(8) 0.0174(7) 0.0260(7) -0.0014(6) 0.0074(6) 0.0011(6)
C28 0.0228(8) 0.0164(7) 0.0197(7) -0.0026(5) 0.0050(6) 0.0014(6)
C29 0.0225(8) 0.0232(8) 0.0254(7) 0.0003(6) 0.0057(6) 0.0057(6)
C30 0.0321(9) 0.0221(8) 0.0292(8) 0.0068(6) 0.0069(7) 0.0108(7)
C31 0.0329(9) 0.0199(8) 0.0281(8) 0.0061(6) 0.0116(7) 0.0044(6)
C32 0.0223(8) 0.0197(7) 0.0255(7) 0.0001(6) 0.0072(6) 0.0016(6)
C33 0.0230(8) 0.0156(7) 0.0190(6) -0.0016(5) 0.0023(6) 0.0012(6)
C34 0.0226(8) 0.0160(7) 0.0226(7) -0.0009(5) -0.0018(6) -0.0020(6)
N1 0.0177(6) 0.0169(6) 0.0167(5) -0.0015(4) 0.0016(4) -0.0001(5)
N2 0.0160(6) 0.0168(6) 0.0154(5) -0.0009(4) 0.0014(4) 0.0016(5)
N3 0.0157(6) 0.0185(6) 0.0178(5) -0.0016(4) 0.0014(5) -0.0013(5)
N4 0.0177(6) 0.0185(6) 0.0152(5) 0.0007(4) 0.0001(4) -0.0014(5)
O1 0.0271(6) 0.0266(6) 0.0160(5) 0.0021(4) 0.0007(4) 0.0018(4)
O2 0.0220(6) 0.0258(5) 0.0186(5) 0.0024(4) -0.0007(4) -0.0034(4)
O3 0.0240(6) 0.0176(5) 0.0191(5) 0.0008(4) -0.0007(4) 0.0024(4)
O4 0.0212(5) 0.0219(5) 0.0175(5) 0.0001(4) -0.0007(4) 0.0030(4)
O5 0.0299(6) 0.0265(6) 0.0216(5) 0.0051(4) -0.0006(4) -0.0002(5)
O6 0.0206(6) 0.0221(5) 0.0305(6) 0.0030(4) 0.0018(4) 0.0030(4)
O7 0.0280(6) 0.0251(6) 0.0227(5) 0.0033(4) 0.0061(4) -0.0037(5)
O8 0.0222(6) 0.0352(7) 0.0471(7) 0.0122(5) 0.0059(5) -0.0006(5)
O9 0.0475(8) 0.0367(7) 0.0379(7) -0.0023(5) 0.0131(6) 0.0083(6)
O10 0.0283(6) 0.0350(7) 0.0295(6) 0.0094(5) 0.0092(5) 0.0084(5)
O11 0.0265(6) 0.0359(7) 0.0354(6) 0.0128(5) 0.0014(5) -0.0046(5)
O12 0.0657(10) 0.0418(8) 0.0526(9) -0.0087(7) 0.0187(7) -0.0074(7)
O13 0.0429(7) 0.0277(6) 0.0225(5) 0.0049(4) -0.0046(5) -0.0093(5)
O14 0.039(2) 0.0228(17) 0.0285(17) 0.0024(14) -0.0064(15) 0.0027(15)

loop_
_atom_type_symbol
_atom_type_description
_atom_type_scat_dispersion_real
_atom_type_scat_dispersion_imag
_atom_type_scat_source
C C 0.0033 0.0016 'International Tables Vol C Tables 4.2.6.8 and 6.1.1.4'
H H 0.0000 0.0000 'International Tables Vol C Tables 4.2.6.8 and 6.1.1.4'
N N 0.0061 0.0033 'International Tables Vol C Tables 4.2.6.8 and 6.1.1.4'
O O 0.0106 0.0060 'International Tables Vol C Tables 4.2.6.8 and 6.1.1.4'

loop_
_geom_angle_atom_site_label_1
_geom_angle_atom_site_label_2
_geom_angle_atom_site_label_3
_geom_angle
_geom_angle_site_symmetry_1
_geom_angle_site_symmetry_3
N1 C1 C2 113.01(12) . .
N1 C1 H1A 109.0 . .
C2 C1 H1A 109.0 . .
N1 C1 H1B 109.0 . .
C2 C1 H1B 109.0 . .
H1A C1 H1B 107.8 . .
N2 C2 C1 110.60(11) . .
N2 C2 H2A 109.5 . .
C1 C2 H2A 109.5 . .
N2 C2 H2B 109.5 . .
C1 C2 H2B 109.5 . .
H2A C2 H2B 108.1 . .
N1 C3 C4 111.74(11) . .
N1 C3 H3A 109.3 . .
C4 C3 H3A 109.3 . .
N1 C3 H3B 109.3 . .
C4 C3 H3B 109.3 . .
H3A C3 H3B 107.9 . .
N3 C4 C3 108.63(11) . .
N3 C4 H4A 110.0 . .
C3 C4 H4A 110.0 . .
N3 C4 H4B 110.0 . .
C3 C4 H4B 110.0 . .
H4A C4 H4B 108.3 . .
N4 C5 C6 111.97(11) . .
N4 C5 H5A 109.2 . .
C6 C5 H5A 109.2 . .
N4 C5 H5B 109.2 . .
C6 C5 H5B 109.2 . .
H5A C5 H5B 107.9 . .
N1 C6 C5 113.85(12) 2_655 .
N1 C6 H6A 108.8 2_655 .
C5 C6 H6A 108.8 . .
N1 C6 H6B 108.8 2_655 .
C5 C6 H6B 108.8 . .
H6A C6 H6B 107.7 . .
N2 C7 C8 108.90(11) . .
N2 C7 H7A 109.9 . .
C8 C7 H7A 109.9 . .
N2 C7 H7B 109.9 . .
C8 C7 H7B 109.9 . .
H7A C7 H7B 108.3 . .
C9 C8 C13 119.16(14) . .
C9 C8 C7 120.54(13) . .
C13 C8 C7 120.21(13) . .
C10 C9 C8 120.24(13) . .
C10 C9 H9 119.9 . .
C8 C9 H9 119.9 . .
C9 C10 C11 120.89(13) . .
C9 C10 H10 119.6 . .
C11 C10 H10 119.6 . .
C10 C11 C12 118.59(13) . .
C10 C11 C14 119.79(13) . .
C12 C11 C14 121.62(13) . .
C13 C12 C11 120.49(13) . .
C13 C12 H12 119.8 . .
C11 C12 H12 119.8 . .
C12 C13 C8 120.58(13) . .
C12 C13 H13 119.7 . .
C8 C13 H13 119.7 . .
N4 C14 C11 111.87(11) . .
N4 C14 H14A 109.2 . .
C11 C14 H14A 109.2 . .
N4 C14 H14B 109.2 . .
C11 C14 H14B 109.2 . .
H14A C14 H14B 107.9 . .
N3 C15 C16 114.56(11) . .
N3 C15 H15A 108.6 . .
C16 C15 H15A 108.6 . .
N3 C15 H15B 108.6 . .
C16 C15 H15B 108.6 . .
H15A C15 H15B 107.6 . .
C18 C16 C17 118.79(13) . .
C18 C16 C15 119.39(13) . .
C17 C16 C15 121.62(13) . .
C18 C17 C16 120.12(13) 2_655 .
C18 C17 H17 119.9 2_655 .
C16 C17 H17 119.9 . .
C17 C18 C16 121.08(13) 2_655 .
C17 C18 H18 119.5 2_655 .
C16 C18 H18 119.5 . .
O1 C19 O2 125.43(14) . .
O1 C19 C20 117.23(12) . .
O2 C19 C20 117.33(12) . .
C21 C20 C25 119.03(14) . .
C21 C20 C19 119.56(13) . .
C25 C20 C19 121.41(12) . .
C22 C21 C20 120.75(14) . .
C22 C21 H21 119.6 . .
C20 C21 H21 119.6 . .
C21 C22 C23 119.92(14) . .
C21 C22 H22 120.0 . .
C23 C22 H22 120.0 . .
C24 C23 C22 120.09(15) . .
C24 C23 H23 120.0 . .
C22 C23 H23 120.0 . .
C23 C24 C25 120.39(15) . .
C23 C24 H24 119.8 . .
C25 C24 H24 119.8 . .
C24 C25 C20 119.80(13) . .
C24 C25 C26 117.19(13) . .
C20 C25 C26 122.98(13) . .
O3 C26 O4 123.47(13) . .
O3 C26 C25 118.22(12) . .
O4 C26 C25 118.17(12) . .
O8 C27 O7 121.02(14) . .
O8 C27 C28 119.83(14) . .
O7 C27 C28 119.12(14) . .
C29 C28 C33 118.65(13) . .
C29 C28 C27 113.86(13) . .
C33 C28 C27 127.50(13) . .
C30 C29 C28 121.64(15) . .
C30 C29 H29 119.2 . .
C28 C29 H29 119.2 . .
C31 C30 C29 119.70(14) . .
C31 C30 H30 120.2 . .
C29 C30 H30 120.2 . .
C30 C31 C32 119.40(14) . .
C30 C31 H31 120.3 . .
C32 C31 H31 120.3 . .
C31 C32 C33 121.97(15) . .
C31 C32 H32 119.0 . .
C33 C32 H32 119.0 . .
C32 C33 C28 118.59(13) . .
C32 C33 C34 114.58(13) . .
C28 C33 C34 126.81(13) . .
O6 C34 O5 121.71(14) . .
O6 C34 C33 117.62(13) . .
O5 C34 C33 120.60(14) . .
C3 N1 C6 110.87(11) . 2_655
C3 N1 C1 109.86(11) . .
C6 N1 C1 108.83(11) 2_655 .
C2 N2 C7 113.69(11) . .
C2 N2 H2C 108.8 . .
C7 N2 H2C 108.8 . .
C2 N2 H2D 108.8 . .
C7 N2 H2D 108.8 . .
H2C N2 H2D 107.7 . .
C4 N3 C15 115.50(11) . .
C4 N3 H3C 108.4 . .
C15 N3 H3C 108.4 . .
C4 N3 H3D 108.4 . .
C15 N3 H3D 108.4 . .
H3C N3 H3D 107.5 . .
C5 N4 C14 111.25(10) . .
C5 N4 H4C 109.4 . .
C14 N4 H4C 109.4 . .
C5 N4 H4D 109.4 . .
C14 N4 H4D 109.4 . .
H4C N4 H4D 108.0 . .
C27 O7 H7 109.5 . .
H9B O9 H9A 122.4 . .
H10B O10 H10A 102.9 . .
H11A O11 H11B 107.4 . .
H12B O12 H12A 106.7 . .
H13A O13 H13B 104.3 . .
H14D O14 H14C 107.2 . .

loop_
_geom_bond_atom_site_label_1
_geom_bond_atom_site_label_2
_geom_bond_distance
_geom_bond_site_symmetry_2
C1 N1 1.4821(17) .
C1 C2 1.5160(19) .
C1 H1A 0.9900 .
C1 H1B 0.9900 .
C2 N2 1.4894(18) .
C2 H2A 0.9900 .
C2 H2B 0.9900 .
C3 N1 1.4700(18) .
C3 C4 1.524(2) .
C3 H3A 0.9900 .
C3 H3B 0.9900 .
C4 N3 1.4905(18) .
C4 H4A 0.9900 .
C4 H4B 0.9900 .
C5 N4 1.4913(18) .
C5 C6 1.5218(19) .
C5 H5A 0.9900 .
C5 H5B 0.9900 .
C6 N1 1.4750(18) 2_655
C6 H6A 0.9900 .
C6 H6B 0.9900 .
C7 N2 1.5029(17) .
C7 C8 1.505(2) .
C7 H7A 0.9900 .
C7 H7B 0.9900 .
C8 C9 1.388(2) .
C8 C13 1.393(2) .
C9 C10 1.387(2) .
C9 H9 0.9500 .
C10 C11 1.392(2) .
C10 H10 0.9500 .
C11 C12 1.397(2) .
C11 C14 1.505(2) .
C12 C13 1.383(2) .
C12 H12 0.9500 .
C13 H13 0.9500 .
C14 N4 1.4999(17) .
C14 H14A 0.9900 .
C14 H14B 0.9900 .
C15 N3 1.4931(18) .
C15 C16 1.510(2) .
C15 H15A 0.9900 .
C15 H15B 0.9900 .
C16 C18 1.389(2) .
C16 C17 1.395(2) .
C17 C18 1.389(2) 2_655
C17 H17 0.9500 .
C18 C17 1.389(2) 2_655
C18 H18 0.9500 .
C19 O1 1.2464(17) .
C19 O2 1.2723(17) .
C19 C20 1.512(2) .
C20 C21 1.397(2) .
C20 C25 1.404(2) .
C21 C22 1.387(2) .
C21 H21 0.9500 .
C22 C23 1.391(2) .
C22 H22 0.9500 .
C23 C24 1.383(2) .
C23 H23 0.9500 .
C24 C25 1.398(2) .
C24 H24 0.9500 .
C25 C26 1.5108(19) .
C26 O3 1.2521(17) .
C26 O4 1.2635(17) .
C27 O8 1.220(2) .
C27 O7 1.3065(19) .
C27 C28 1.515(2) .
C28 C29 1.401(2) .
C28 C33 1.411(2) .
C29 C30 1.386(2) .
C29 H29 0.9500 .
C30 C31 1.385(2) .
C30 H30 0.9500 .
C31 C32 1.385(2) .
C31 H31 0.9500 .
C32 C33 1.397(2) .
C32 H32 0.9500 .
C33 C34 1.513(2) .
C34 O6 1.2512(18) .
C34 O5 1.2723(18) .
N1 C6 1.4750(18) 2_655
N2 H2C 0.9200 .
N2 H2D 0.9200 .
N3 H3C 0.9200 .
N3 H3D 0.9200 .
N4 H4C 0.9200 .
N4 H4D 0.9200 .
O7 H7 0.8400 .
O9 H9B 0.8673 .
O9 H9A 0.8582 .
O10 H10B 0.8561 .
O10 H10A 0.8511 .
O11 H11A 0.8581 .
O11 H11B 0.8526 .
O12 H12B 0.8657 .
O12 H12A 0.8672 .
O13 H13A 0.8597 .
O13 H13B 0.8605 .
O14 H14D 0.8667 .
O14 H14C 0.8606 .

loop_
_geom_hbond_atom_site_label_D
_geom_hbond_atom_site_label_H
_geom_hbond_atom_site_label_A
_geom_hbond_distance_DH
_geom_hbond_distance_HA
_geom_hbond_distance_DA
_geom_hbond_angle_DHA
_geom_hbond_site_symmetry_A
O14 H14D O12 0.87 1.89 2.702(4) 155.9 .
O13 H13B O4 0.86 1.93 2.7414(15) 156.3 .
O13 H13A O9 0.86 1.90 2.7403(17) 164.5 6_565
O12 H12B O11 0.87 1.84 2.703(2) 174.5 .
O12 H12A O14 0.87 2.06 2.880(4) 156.6 2
O11 H11B O10 0.85 2.03 2.8384(17) 157.3 .
O11 H11A O2 0.86 1.90 2.7535(16) 171.9 .
O10 H10A O1 0.85 1.95 2.7732(16) 163.6 .
O10 H10B O13 0.86 2.01 2.8080(16) 154.5 6_566
O9 H9A O12 0.86 2.06 2.866(2) 156.9 7_556
O7 H7 O5 0.84 1.57 2.4085(16) 178.2 .
N4 H4D O4 0.92 2.46 3.0447(16) 121.4 2_655
N4 H4D O3 0.92 1.90 2.8158(15) 172.3 2_655
N3 H3D O4 0.92 1.87 2.7383(16) 156.4 4_545
N3 H3C O2 0.92 1.91 2.7098(15) 144.1 4_545
O9 H9B O6 0.87 1.95 2.8123(17) 171.5 5_666
N4 H4C O8 0.92 2.62 3.1399(17) 116.4 5_666
N4 H4C O7 0.92 2.01 2.8998(16) 162.3 5_666
N2 H2D O5 0.92 2.65 3.3509(16) 133.4 5_666
N2 H2D O6 0.92 1.85 2.7561(16) 169.4 5_666
N2 H2C O3 0.92 2.05 2.7983(15) 137.0 .

loop_
_geom_torsion_atom_site_label_1
_geom_torsion_atom_site_label_2
_geom_torsion_atom_site_label_3
_geom_torsion_atom_site_label_4
_geom_torsion
_geom_torsion_site_symmetry_4
N1 C1 C2 N2 -56.77(15) .
N1 C3 C4 N3 171.69(11) .
N4 C5 C6 N1 -48.43(16) 2_655
N2 C7 C8 C9 -98.71(15) .
N2 C7 C8 C13 77.85(16) .
C13 C8 C9 C10 -1.8(2) .
C7 C8 C9 C10 174.80(13) .
C8 C9 C10 C11 0.2(2) .
C9 C10 C11 C12 1.8(2) .
C9 C10 C11 C14 -178.36(13) .
C10 C11 C12 C13 -2.1(2) .
C14 C11 C12 C13 178.00(14) .
C11 C12 C13 C8 0.6(2) .
C9 C8 C13 C12 1.4(2) .
C7 C8 C13 C12 -175.18(14) .
C10 C11 C14 N4 124.00(14) .
C12 C11 C14 N4 -56.13(18) .
N3 C15 C16 C18 132.76(13) .
N3 C15 C16 C17 -52.45(18) .
C18 C16 C17 C18 1.26(19) 2_655
C15 C16 C17 C18 -173.57(13) 2_655
C17 C16 C18 C17 -1.48(19) 2_655
C15 C16 C18 C17 173.47(14) 2_655
O1 C19 C20 C21 -46.11(19) .
O2 C19 C20 C21 134.60(14) .
O1 C19 C20 C25 133.68(14) .
O2 C19 C20 C25 -45.61(19) .
C25 C20 C21 C22 -0.5(2) .
C19 C20 C21 C22 179.31(13) .
C20 C21 C22 C23 -0.2(2) .
C21 C22 C23 C24 0.7(2) .
C22 C23 C24 C25 -0.5(2) .
C23 C24 C25 C20 -0.3(2) .
C23 C24 C25 C26 -178.34(14) .
C21 C20 C25 C24 0.7(2) .
C19 C20 C25 C24 -179.06(13) .
C21 C20 C25 C26 178.69(13) .
C19 C20 C25 C26 -1.1(2) .
C24 C25 C26 O3 99.55(16) .
C20 C25 C26 O3 -78.45(18) .
C24 C25 C26 O4 -76.28(17) .
C20 C25 C26 O4 105.71(16) .
O8 C27 C28 C29 24.5(2) .
O7 C27 C28 C29 -153.52(14) .
O8 C27 C28 C33 -155.70(15) .
O7 C27 C28 C33 26.3(2) .
C33 C28 C29 C30 -1.7(2) .
C27 C28 C29 C30 178.12(14) .
C28 C29 C30 C31 1.8(2) .
C29 C30 C31 C32 0.1(2) .
C30 C31 C32 C33 -1.9(2) .
C31 C32 C33 C28 1.9(2) .
C31 C32 C33 C34 -176.72(14) .
C29 C28 C33 C32 -0.1(2) .
C27 C28 C33 C32 -179.93(14) .
C29 C28 C33 C34 178.38(14) .
C27 C28 C33 C34 -1.5(2) .
C32 C33 C34 O6 -23.50(19) .
C28 C33 C34 O6 157.98(14) .
C32 C33 C34 O5 153.60(14) .
C28 C33 C34 O5 -24.9(2) .
C4 C3 N1 C6 164.37(11) 2_655
C4 C3 N1 C1 -75.29(14) .
C2 C1 N1 C3 158.98(12) .
C2 C1 N1 C6 -79.46(14) 2_655
C1 C2 N2 C7 -167.85(11) .
C8 C7 N2 C2 177.56(11) .
C3 C4 N3 C15 -173.26(11) .
C16 C15 N3 C4 -66.12(16) .
C6 C5 N4 C14 -161.30(12) .
C11 C14 N4 C5 -170.91(12) .
